data_1555258
loop_
_publ_author_name
'Kalogirou, Andreas S.'
'Manoli, Maria'
'Koutentis, Panayiotis A.'

_publ_section_title
;
 Synthesis of N-Aryl-3,5-dichloro-4H-1,2,6-thiadiazin-4-imines from
 3,4,4,5-Tetrachloro-4H-1,2,6-thiadiazine.
;
_journal_issue 16
_journal_name_full 'Organic letters'
_journal_page_first 4118
_journal_page_last 4121
_journal_paper_doi 10.1021/acs.orglett.5b02237
_journal_volume 17
_journal_year 2015
_chemical_formula_moiety 'C9 H5 Cl2 N3 S'
_chemical_formula_sum 'C9 H5 Cl2 N3 S'
_chemical_formula_weight 258.12
_space_group_IT_number 61
_space_group_name_Hall '-P 2ac 2ab'
_space_group_name_H-M_alt 'P b c a'
_symmetry_cell_setting orthorhombic
_symmetry_space_group_name_H-M 'P b c a'
_atom_sites_solution_hydrogens geom
_atom_sites_solution_primary direct
_atom_sites_solution_secondary difmap
_audit_creation_method SHELXL-97
_cell_angle_alpha 90.00
_cell_angle_beta 90.00
_cell_angle_gamma 90.00
_cell_formula_units_Z 8
_cell_length_a 6.91890(10)
_cell_length_b 13.8264(3)
_cell_length_c 21.5767(5)
_cell_measurement_reflns_used 4832
_cell_measurement_temperature 100.0(2)
_cell_measurement_theta_max 72.5350
_cell_measurement_theta_min 8.8550
_cell_volume 2064.10(7)
_computing_structure_refinement 'SHELXL-97 (Sheldrick, 1997)'
_computing_structure_solution 'SHELXS-97 (Sheldrick, 1990)'
_diffrn_ambient_temperature 100(2)
_diffrn_detector_area_resol_mean 10.4223
_diffrn_measured_fraction_theta_full 0.999
_diffrn_measured_fraction_theta_max 1.000
_diffrn_measurement_device_type 'SuperNova, Dual, Cu at zero, Atlas'
_diffrn_measurement_method '\w scans'
_diffrn_radiation_monochromator mirror
_diffrn_radiation_source 'SuperNova (cU) X-ray Source'
_diffrn_radiation_type CuK\a
_diffrn_radiation_wavelength 1.54184
_diffrn_reflns_av_R_equivalents 0.0228
_diffrn_reflns_av_sigmaI/netI 0.0134
_diffrn_reflns_limit_h_max 6
_diffrn_reflns_limit_h_min -8
_diffrn_reflns_limit_k_max 16
_diffrn_reflns_limit_k_min -16
_diffrn_reflns_limit_l_max 24
_diffrn_reflns_limit_l_min -25
_diffrn_reflns_number 6555
_diffrn_reflns_theta_full 66.99
_diffrn_reflns_theta_max 66.99
_diffrn_reflns_theta_min 4.10
_exptl_absorpt_coefficient_mu 7.279
_exptl_absorpt_correction_T_max 1.00000
_exptl_absorpt_correction_T_min 0.42230
_exptl_absorpt_correction_type multi-scan
_exptl_absorpt_process_details 'Empirical absorption correction (CrysAlis RED, Oxford Diffraction)'
_exptl_crystal_colour orange
_exptl_crystal_density_diffrn 1.661
_exptl_crystal_density_method 'not measured'
_exptl_crystal_description rectangles
_exptl_crystal_F_000 1040
_exptl_crystal_size_max 0.34
_exptl_crystal_size_mid 0.18
_exptl_crystal_size_min 0.10
_refine_diff_density_max 0.492
_refine_diff_density_min -0.416
_refine_diff_density_rms 0.080
_refine_ls_extinction_method none
_refine_ls_goodness_of_fit_ref 1.111
_refine_ls_hydrogen_treatment constr
_refine_ls_matrix_type full
_refine_ls_number_parameters 136
_refine_ls_number_reflns 1844
_refine_ls_number_restraints 33
_refine_ls_restrained_S_all 1.186
_refine_ls_R_factor_all 0.0317
_refine_ls_R_factor_gt 0.0315
_refine_ls_shift/su_max 0.000
_refine_ls_shift/su_mean 0.000
_refine_ls_structure_factor_coef Fsqd
_refine_ls_weighting_details 'calc w=1/[\s^2^(Fo^2^)+(0.0519P)^2^+1.5415P] where P=(Fo^2^+2Fc^2^)/3'
_refine_ls_weighting_scheme calc
_refine_ls_wR_factor_gt 0.0835
_refine_ls_wR_factor_ref 0.0838
_reflns_number_gt 1829
_reflns_number_total 1844
_reflns_threshold_expression >2sigma(I)
_cod_data_source_file ol5b02237_si_002.cif
_cod_data_source_block shelxl
_cod_depositor_comments
;
The following automatic conversions were performed:

data item '_symmetry_cell_setting' value 'Orthorhombic' was changed
to 'orthorhombic' in accordance with the
/home/saulius/struct/COD-crude-data/automatic-downloads/DataCite-retrospective/ACS/depositions/lib/dictionaries/cif_core.dic
dictionary named 'cif_core.dic' version 2.4.2 last updated on
2011-04-26.

Automatic conversion script
Id: cif_fix_values 6909 2019-04-08 15:41:33Z antanas 
;
_cod_database_code 1555258

loop_
_symmetry_equiv_pos_as_xyz
'x, y, z'
'-x+1/2, -y, z+1/2'
'x+1/2, -y+1/2, -z'
'-x, y+1/2, -z+1/2'
'-x, -y, -z'
'x-1/2, y, -z-1/2'
'-x-1/2, y-1/2, z'
'x, -y-1/2, z-1/2'

loop_
_atom_site_label
_atom_site_type_symbol
_atom_site_fract_x
_atom_site_fract_y
_atom_site_fract_z
_atom_site_U_iso_or_equiv
_atom_site_adp_type
_atom_site_occupancy
_atom_site_symmetry_multiplicity
_atom_site_calc_flag
_atom_site_refinement_flags
C1 C 0.3982(3) 0.40736(12) 0.03993(9) 0.0111(4) Uani 1 1 d .
C2 C 0.3997(3) 0.48335(13) 0.08885(8) 0.0091(4) Uani 1 1 d U
C3 C 0.5672(3) 0.47405(12) 0.13163(9) 0.0108(4) Uani 1 1 d U
C4 C 0.2355(3) 0.62664(13) 0.12470(8) 0.0114(4) Uani 1 1 d .
C5 C 0.0609(3) 0.63697(15) 0.15618(9) 0.0163(4) Uani 1 1 d .
H5 H -0.0325 0.5888 0.1537 0.020 Uiso 1 1 calc R
C6 C 0.0267(3) 0.71936(17) 0.19121(9) 0.0228(5) Uani 1 1 d U
H6 H -0.0877 0.7253 0.2136 0.027 Uiso 1 1 calc R
C7 C 0.1633(4) 0.79315(15) 0.19292(9) 0.0225(5) Uani 1 1 d U
H7 H 0.1408 0.8481 0.2167 0.027 Uiso 1 1 calc R
C8 C 0.3329(4) 0.78484(13) 0.15913(9) 0.0201(4) Uani 1 1 d U
H8 H 0.4223 0.8350 0.1594 0.024 Uiso 1 1 calc R
C9 C 0.3699(3) 0.70176(13) 0.12481(9) 0.0163(4) Uani 1 1 d .
H9 H 0.4835 0.6963 0.1021 0.020 Uiso 1 1 calc R
N1 N 0.5316(3) 0.34729(11) 0.02670(7) 0.0148(4) Uani 1 1 d .
N2 N 0.7154(2) 0.41992(12) 0.12379(8) 0.0149(4) Uani 1 1 d .
N3 N 0.2586(2) 0.54297(11) 0.08822(7) 0.0112(3) Uani 1 1 d .
S1 S 0.73442(7) 0.34462(3) 0.06565(2) 0.01794(17) Uani 1 1 d .
Cl1 Cl 0.19246(7) 0.40277(3) -0.00556(2) 0.01645(16) Uani 1 1 d .
Cl2 Cl 0.56181(7) 0.53650(3) 0.20129(2) 0.01584(16) Uani 1 1 d .

loop_
_atom_site_aniso_label
_atom_site_aniso_U_11
_atom_site_aniso_U_22
_atom_site_aniso_U_33
_atom_site_aniso_U_23
_atom_site_aniso_U_13
_atom_site_aniso_U_12
C1 0.0171(9) 0.0032(8) 0.0131(9) 0.0008(7) 0.0040(7) -0.0036(7)
C2 0.0121(7) 0.0055(7) 0.0098(7) 0.0012(6) 0.0037(6) -0.0028(6)
C3 0.0159(9) 0.0028(8) 0.0137(9) 0.0007(6) 0.0030(7) -0.0037(7)
C4 0.0202(10) 0.0057(9) 0.0083(8) 0.0018(7) 0.0006(7) 0.0058(7)
C5 0.0189(10) 0.0172(10) 0.0128(9) 0.0006(7) 0.0002(7) 0.0066(8)
C6 0.0274(11) 0.0275(11) 0.0134(9) -0.0017(8) 0.0012(8) 0.0175(9)
C7 0.0434(13) 0.0122(9) 0.0119(9) -0.0012(7) -0.0039(8) 0.0181(9)
C8 0.0407(12) 0.0039(8) 0.0156(9) 0.0024(7) -0.0013(9) 0.0023(8)
C9 0.0293(11) 0.0062(8) 0.0134(9) 0.0015(7) 0.0053(8) 0.0007(8)
N1 0.0231(9) 0.0060(7) 0.0154(8) 0.0002(6) 0.0067(7) -0.0001(7)
N2 0.0166(8) 0.0063(7) 0.0217(9) 0.0004(6) 0.0025(7) -0.0007(6)
N3 0.0164(8) 0.0048(7) 0.0123(7) -0.0002(6) 0.0040(6) -0.0009(6)
S1 0.0198(3) 0.0108(3) 0.0233(3) -0.00242(18) 0.00525(19) 0.00630(18)
Cl1 0.0208(3) 0.0113(2) 0.0173(3) -0.00523(16) -0.00101(17) -0.00348(17)
Cl2 0.0223(3) 0.0085(3) 0.0167(3) -0.00499(15) -0.00349(17) 0.00032(17)

loop_
_atom_type_symbol
_atom_type_description
_atom_type_scat_dispersion_real
_atom_type_scat_dispersion_imag
_atom_type_scat_source
C C 0.0181 0.0091 'International Tables Vol C Tables 4.2.6.8 and 6.1.1.4'
H H 0.0000 0.0000 'International Tables Vol C Tables 4.2.6.8 and 6.1.1.4'
N N 0.0311 0.0180 'International Tables Vol C Tables 4.2.6.8 and 6.1.1.4'
S S 0.3331 0.5567 'International Tables Vol C Tables 4.2.6.8 and 6.1.1.4'
Cl Cl 0.3639 0.7018 'International Tables Vol C Tables 4.2.6.8 and 6.1.1.4'

loop_
_geom_angle_atom_site_label_1
_geom_angle_atom_site_label_2
_geom_angle_atom_site_label_3
_geom_angle
N1 C1 C2 127.88(18)
N1 C1 Cl1 116.42(15)
C2 C1 Cl1 115.68(14)
N3 C2 C3 131.12(17)
N3 C2 C1 116.27(17)
C3 C2 C1 112.58(16)
N2 C3 C2 126.33(17)
N2 C3 Cl2 115.02(15)
C2 C3 Cl2 118.56(13)
C5 C4 C9 120.07(18)
C5 C4 N3 117.07(17)
C9 C4 N3 122.51(17)
C6 C5 C4 119.8(2)
C5 C6 C7 120.0(2)
C8 C7 C6 120.02(18)
C7 C8 C9 120.3(2)
C8 C9 C4 119.60(19)
C1 N1 S1 121.39(14)
C3 N2 S1 122.54(15)
C2 N3 C4 127.66(17)
N2 S1 N1 108.09(8)

loop_
_geom_bond_atom_site_label_1
_geom_bond_atom_site_label_2
_geom_bond_distance
C1 N1 1.274(3)
C1 C2 1.489(2)
C1 Cl1 1.731(2)
C2 N3 1.277(2)
C2 C3 1.487(3)
C3 N2 1.280(3)
C3 Cl2 1.7337(19)
C4 C5 1.394(3)
C4 C9 1.394(3)
C4 N3 1.408(2)
C5 C6 1.387(3)
C6 C7 1.391(4)
C7 C8 1.387(3)
C8 C9 1.390(3)
N1 S1 1.6360(18)
N2 S1 1.6356(17)
